data_7130683
loop_
_publ_author_name
'Shen, Chang'
'Dagnaw, Wasihun Menberu'
'Fong, Ching Wai'
'Lau, Kai Chung'
'Chow, Cheuk-Fai'

_publ_section_title
;
 Selective functionalization of C(sp3)--H bonds: catalytic chlorination
 and bromination by IronIII-acacen-halide under ambient condition
;
_journal_name_full 'Chemical Communications'
_journal_paper_doi 10.1039/D2CC02924C
_journal_year 2022
_chemical_formula_sum 'C12 H18 Cl Fe N2 O2'
_chemical_formula_weight 313.58
_chemical_name_systematic FeIII(acacen)(Cl)
_space_group_crystal_system monoclinic
_space_group_IT_number 14
_space_group_name_Hall '-P 2yn'
_space_group_name_H-M_alt 'P 1 21/n 1'
_atom_sites_solution_hydrogens geom
_audit_creation_method SHELXL-2017/1
_audit_update_record
;
2020-07-24 deposited with the CCDC.	2022-08-31 downloaded from the CCDC.
;
_cell_angle_alpha 90
_cell_angle_beta 101.073(16)
_cell_angle_gamma 90
_cell_formula_units_Z 4
_cell_length_a 7.333(6)
_cell_length_b 24.251(18)
_cell_length_c 8.222(4)
_cell_measurement_reflns_used 215
_cell_measurement_temperature 298(2)
_cell_measurement_theta_max 27.87
_cell_measurement_theta_min 2.66
_cell_volume 1434.9(17)
_computing_cell_refinement 'BRUKER D8VENTURE DIFFRACTOMETER'
_computing_data_collection 'BRUKER D8VENTURE DIFFRACTOMETER'
_computing_data_reduction 'BRUKER D8VENTURE DIFFRACTOMETER'
_computing_structure_refinement 'SHELXL-2017/1 (Sheldrick, 2017)'
_diffrn_ambient_temperature 298(2)
_diffrn_measured_fraction_theta_full 0.999
_diffrn_measured_fraction_theta_max 0.998
_diffrn_measurement_device_type 'BRUKER D8VENTURE DIFFRACTOMETER'
_diffrn_measurement_method 'PHI & OMEGA SCAN'
_diffrn_radiation_type MoK\a
_diffrn_radiation_wavelength 0.71073
_diffrn_reflns_av_R_equivalents 0.0232
_diffrn_reflns_av_unetI/netI 0.0190
_diffrn_reflns_Laue_measured_fraction_full 0.999
_diffrn_reflns_Laue_measured_fraction_max 0.998
_diffrn_reflns_limit_h_max 9
_diffrn_reflns_limit_h_min -9
_diffrn_reflns_limit_k_max 31
_diffrn_reflns_limit_k_min -31
_diffrn_reflns_limit_l_max 10
_diffrn_reflns_limit_l_min -10
_diffrn_reflns_number 16428
_diffrn_reflns_point_group_measured_fraction_full 0.999
_diffrn_reflns_point_group_measured_fraction_max 0.998
_diffrn_reflns_theta_full 25.242
_diffrn_reflns_theta_max 27.887
_diffrn_reflns_theta_min 2.660
_exptl_absorpt_coefficient_mu 1.233
_exptl_absorpt_correction_T_max 0.7456
_exptl_absorpt_correction_T_min 0.5507
_exptl_absorpt_correction_type multi-scan
_exptl_absorpt_process_details
;
 SADABS 2016/2: Krause, L., Herbst-Irmer, R., Sheldrick G.M. & Stalke D.,
 J. Appl. Cryst. 48 (2015) 3-10
;
_exptl_crystal_colour dark_brown
_exptl_crystal_density_diffrn 1.452
_exptl_crystal_description block
_exptl_crystal_F_000 652
_exptl_crystal_size_max 0.400
_exptl_crystal_size_mid 0.300
_exptl_crystal_size_min 0.300
_refine_diff_density_max 0.316
_refine_diff_density_min -0.481
_refine_diff_density_rms 0.076
_refine_ls_extinction_method none
_refine_ls_goodness_of_fit_ref 1.088
_refine_ls_hydrogen_treatment constr
_refine_ls_matrix_type full
_refine_ls_number_parameters 177
_refine_ls_number_reflns 3416
_refine_ls_number_restraints 0
_refine_ls_restrained_S_all 1.088
_refine_ls_R_factor_all 0.0359
_refine_ls_R_factor_gt 0.0326
_refine_ls_shift/su_max 0.000
_refine_ls_shift/su_mean 0.000
_refine_ls_structure_factor_coef Fsqd
_refine_ls_weighting_details 'w=1/[\s^2^(Fo^2^)+(0.0403P)^2^+0.6687P] where P=(Fo^2^+2Fc^2^)/3'
_refine_ls_weighting_scheme calc
_refine_ls_wR_factor_gt 0.0831
_refine_ls_wR_factor_ref 0.0852
_reflns_Friedel_coverage 0.000
_reflns_number_gt 3171
_reflns_number_total 3416
_reflns_threshold_expression 'I > 2\s(I)'
_cod_data_source_file d2cc02924c2.cif
_cod_data_source_block SCFe-1
_cod_original_cell_volume 1434.9(18)
_cod_original_sg_symbol_H-M 'P 21/n'
_cod_database_code 7130683
_shelx_shelxl_version_number 2017/1
_shelx_space_group_comment
;
The symmetry employed for this shelxl refinement is uniquely defined
by the following loop, which should always be used as a source of
symmetry information in preference to the above space-group names.
They are only intended as comments.
;
_shelx_estimated_absorpt_t_min 0.638
_shelx_estimated_absorpt_t_max 0.709

loop_
_space_group_symop_operation_xyz
'x, y, z'
'-x+1/2, y+1/2, -z+1/2'
'-x, -y, -z'
'x-1/2, -y-1/2, z-1/2'

loop_
_atom_site_label
_atom_site_type_symbol
_atom_site_fract_x
_atom_site_fract_y
_atom_site_fract_z
_atom_site_U_iso_or_equiv
_atom_site_adp_type
_atom_site_occupancy
_atom_site_site_symmetry_order
_atom_site_calc_flag
_atom_site_refinement_flags_posn
_atom_site_refinement_flags_adp
_atom_site_refinement_flags_occupancy
_atom_site_disorder_assembly
_atom_site_disorder_group
Fe1 Fe 0.41738(3) 0.37466(2) 0.19090(3) 0.03226(9) Uani 1 1 d . . . . .
Cl1 Cl 0.24181(7) 0.43918(2) 0.03988(7) 0.05048(14) Uani 1 1 d . . . . .
O1 O 0.3291(2) 0.30390(5) 0.10011(18) 0.0461(3) Uani 1 1 d . . . . .
N1 N 0.6422(2) 0.36457(7) 0.0778(2) 0.0451(4) Uani 1 1 d . . . . .
C1 C 0.2649(4) 0.22302(10) -0.0624(3) 0.0654(7) Uani 1 1 d . . . . .
H1A H 0.158791 0.235426 -0.141127 0.098 Uiso 1 1 calc R U . . .
H1B H 0.224422 0.206364 0.030445 0.098 Uiso 1 1 calc R U . . .
H1C H 0.332531 0.196439 -0.113959 0.098 Uiso 1 1 calc R U . . .
O2 O 0.3080(2) 0.35887(7) 0.38119(17) 0.0508(4) Uani 1 1 d . . . . .
N2 N 0.6175(2) 0.41982(7) 0.3471(2) 0.0440(4) Uani 1 1 d . . . . .
C2 C 0.3891(3) 0.27148(8) -0.0037(2) 0.0441(4) Uani 1 1 d . . . . .
C3 C 0.5524(3) 0.27907(9) -0.0585(3) 0.0535(5) Uani 1 1 d . . . . .
H3 H 0.584887 0.252275 -0.128653 0.064 Uiso 1 1 calc R U . . .
C4 C 0.6765(3) 0.32409(9) -0.0178(3) 0.0477(5) Uani 1 1 d . . . . .
C5 C 0.8532(4) 0.32320(15) -0.0881(4) 0.0851(9) Uani 1 1 d . . . . .
H5A H 0.852034 0.291640 -0.158823 0.128 Uiso 1 1 calc R U . . .
H5B H 0.958864 0.321187 0.000954 0.128 Uiso 1 1 calc R U . . .
H5C H 0.860435 0.356200 -0.151061 0.128 Uiso 1 1 calc R U . . .
C6 C 0.7402(15) 0.4180(3) 0.0827(13) 0.048(2) Uani 0.440(18) 1 d . . P A 1
H6A H 0.670443 0.443389 0.003112 0.058 Uiso 0.440(18) 1 calc R U P A 1
H6AB H 0.862352 0.412899 0.055986 0.058 Uiso 0.440(18) 1 calc R U P A 1
C6' C 0.8007(11) 0.4033(4) 0.1463(12) 0.0571(18) Uani 0.560(18) 1 d . . P A 2
H6'A H 0.906700 0.381688 0.199630 0.069 Uiso 0.560(18) 1 calc R U P A 2
H6'B H 0.836691 0.423156 0.054999 0.069 Uiso 0.560(18) 1 calc R U P A 2
C7 C 0.7574(5) 0.44046(14) 0.2574(4) 0.0864(10) Uani 1 1 d . . . . .
H7A H 0.879608 0.431224 0.320019 0.104 Uiso 1 1 calc R U . A 1
H7B H 0.748633 0.480352 0.251702 0.104 Uiso 1 1 calc R U . A 1
C9 C 0.6241(3) 0.43149(8) 0.5041(2) 0.0436(4) Uani 1 1 d . . . . .
C8 C 0.7783(4) 0.46732(10) 0.5992(3) 0.0656(7) Uani 1 1 d . . . . .
H8A H 0.894650 0.448151 0.610744 0.098 Uiso 1 1 calc R U . . .
H8B H 0.752853 0.475295 0.707043 0.098 Uiso 1 1 calc R U . . .
H8C H 0.784964 0.501161 0.540081 0.098 Uiso 1 1 calc R U . . .
C10 C 0.4908(3) 0.41121(9) 0.5934(3) 0.0498(5) Uani 1 1 d . . . . .
H10 H 0.504511 0.421796 0.703839 0.060 Uiso 1 1 calc R U . . .
C11 C 0.3441(3) 0.37753(8) 0.5322(2) 0.0432(4) Uani 1 1 d . . . . .
C12 C 0.2105(4) 0.35835(12) 0.6386(3) 0.0635(6) Uani 1 1 d . . . . .
H12A H 0.086374 0.368923 0.587960 0.095 Uiso 1 1 calc R U . . .
H12B H 0.242760 0.374955 0.746285 0.095 Uiso 1 1 calc R U . . .
H12C H 0.217160 0.318947 0.649373 0.095 Uiso 1 1 calc R U . . .

loop_
_atom_site_aniso_label
_atom_site_aniso_U_11
_atom_site_aniso_U_22
_atom_site_aniso_U_33
_atom_site_aniso_U_23
_atom_site_aniso_U_13
_atom_site_aniso_U_12
Fe1 0.03472(14) 0.03175(14) 0.03026(14) -0.00325(9) 0.00608(10) -0.00607(9)
Cl1 0.0531(3) 0.0420(2) 0.0539(3) 0.0040(2) 0.0041(2) 0.0043(2)
O1 0.0502(8) 0.0367(7) 0.0522(8) -0.0107(6) 0.0116(6) -0.0100(6)
N1 0.0409(9) 0.0447(9) 0.0532(10) -0.0040(7) 0.0179(7) -0.0050(7)
C1 0.0816(17) 0.0428(11) 0.0649(15) -0.0163(10) -0.0031(13) -0.0094(11)
O2 0.0588(9) 0.0617(9) 0.0340(7) -0.0060(6) 0.0144(6) -0.0222(7)
N2 0.0454(9) 0.0413(8) 0.0425(8) -0.0028(7) 0.0014(7) -0.0132(7)
C2 0.0567(12) 0.0330(9) 0.0375(9) -0.0040(7) -0.0039(8) 0.0021(8)
C3 0.0630(13) 0.0509(12) 0.0454(11) -0.0122(9) 0.0076(10) 0.0104(10)
C4 0.0429(10) 0.0585(12) 0.0419(10) -0.0013(9) 0.0088(8) 0.0106(9)
C5 0.0597(16) 0.111(2) 0.093(2) -0.0255(19) 0.0343(15) 0.0099(16)
C6 0.042(4) 0.053(3) 0.052(4) 0.000(3) 0.014(3) -0.016(3)
C6' 0.040(3) 0.077(4) 0.056(4) 0.005(3) 0.014(3) -0.018(3)
C7 0.097(2) 0.098(2) 0.0677(16) -0.0185(16) 0.0265(15) -0.0692(19)
C9 0.0461(10) 0.0339(9) 0.0448(10) -0.0076(7) -0.0066(8) 0.0017(7)
C8 0.0661(15) 0.0577(14) 0.0636(15) -0.0187(11) -0.0112(12) -0.0119(11)
C10 0.0596(12) 0.0512(11) 0.0365(9) -0.0123(8) 0.0038(9) 0.0040(10)
C11 0.0523(11) 0.0444(10) 0.0338(9) 0.0004(7) 0.0104(8) 0.0063(8)
C12 0.0732(16) 0.0785(16) 0.0442(12) -0.0010(11) 0.0250(11) -0.0028(13)

loop_
_atom_type_symbol
_atom_type_description
_atom_type_scat_dispersion_real
_atom_type_scat_dispersion_imag
_atom_type_scat_source
C C 0.0033 0.0016 'International Tables Vol C Tables 4.2.6.8 and 6.1.1.4'
H H 0.0000 0.0000 'International Tables Vol C Tables 4.2.6.8 and 6.1.1.4'
Cl Cl 0.1484 0.1585 'International Tables Vol C Tables 4.2.6.8 and 6.1.1.4'
Fe Fe 0.3463 0.8444 'International Tables Vol C Tables 4.2.6.8 and 6.1.1.4'
N N 0.0061 0.0033 'International Tables Vol C Tables 4.2.6.8 and 6.1.1.4'
O O 0.0106 0.0060 'International Tables Vol C Tables 4.2.6.8 and 6.1.1.4'

loop_
_geom_angle_atom_site_label_1
_geom_angle_atom_site_label_2
_geom_angle_atom_site_label_3
_geom_angle
_geom_angle_site_symmetry_1
_geom_angle_site_symmetry_3
_geom_angle_publ_flag
O2 Fe1 O1 88.65(7) . . ?
O2 Fe1 N1 146.86(8) . . ?
O1 Fe1 N1 87.58(7) . . ?
O2 Fe1 N2 87.57(8) . . ?
O1 Fe1 N2 148.76(7) . . ?
N1 Fe1 N2 78.98(9) . . ?
O2 Fe1 Cl1 107.67(7) . . ?
O1 Fe1 Cl1 106.94(7) . . ?
N1 Fe1 Cl1 104.92(7) . . ?
N2 Fe1 Cl1 103.75(7) . . ?
C2 O1 Fe1 131.38(14) . . ?
C4 N1 C6 121.6(3) . . ?
C4 N1 C6' 117.7(3) . . ?
C4 N1 Fe1 128.51(15) . . ?
C6 N1 Fe1 108.1(3) . . ?
C6' N1 Fe1 112.5(2) . . ?
C2 C1 H1A 109.5 . . ?
C2 C1 H1B 109.5 . . ?
H1A C1 H1B 109.5 . . ?
C2 C1 H1C 109.5 . . ?
H1A C1 H1C 109.5 . . ?
H1B C1 H1C 109.5 . . ?
C11 O2 Fe1 131.72(14) . . ?
C9 N2 C7 121.68(18) . . ?
C9 N2 Fe1 127.74(14) . . ?
C7 N2 Fe1 110.55(15) . . ?
O1 C2 C3 124.25(18) . . ?
O1 C2 C1 115.0(2) . . ?
C3 C2 C1 120.8(2) . . ?
C2 C3 C4 125.97(19) . . ?
C2 C3 H3 117.0 . . ?
C4 C3 H3 117.0 . . ?
N1 C4 C3 121.9(2) . . ?
N1 C4 C5 121.0(2) . . ?
C3 C4 C5 117.1(2) . . ?
C4 C5 H5A 109.5 . . ?
C4 C5 H5B 109.5 . . ?
H5A C5 H5B 109.5 . . ?
C4 C5 H5C 109.5 . . ?
H5A C5 H5C 109.5 . . ?
H5B C5 H5C 109.5 . . ?
N1 C6 C7 107.0(5) . . ?
N1 C6 H6A 110.3 . . ?
C7 C6 H6A 110.3 . . ?
N1 C6 H6AB 110.3 . . ?
C7 C6 H6AB 110.3 . . ?
H6A C6 H6AB 108.6 . . ?
C7 C6' N1 113.5(4) . . ?
C7 C6' H6'A 108.9 . . ?
N1 C6' H6'A 108.9 . . ?
C7 C6' H6'B 108.9 . . ?
N1 C6' H6'B 108.9 . . ?
H6'A C6' H6'B 107.7 . . ?
C6' C7 N2 112.8(3) . . ?
N2 C7 C6 114.5(3) . . ?
N2 C7 H7A 108.6 . . ?
C6 C7 H7A 108.6 . . ?
N2 C7 H7B 108.6 . . ?
C6 C7 H7B 108.6 . . ?
H7A C7 H7B 107.6 . . ?
N2 C9 C10 122.37(18) . . ?
N2 C9 C8 120.9(2) . . ?
C10 C9 C8 116.8(2) . . ?
C9 C8 H8A 109.5 . . ?
C9 C8 H8B 109.5 . . ?
H8A C8 H8B 109.5 . . ?
C9 C8 H8C 109.5 . . ?
H8A C8 H8C 109.5 . . ?
H8B C8 H8C 109.5 . . ?
C11 C10 C9 126.00(19) . . ?
C11 C10 H10 117.0 . . ?
C9 C10 H10 117.0 . . ?
O2 C11 C10 124.13(19) . . ?
O2 C11 C12 114.29(19) . . ?
C10 C11 C12 121.6(2) . . ?
C11 C12 H12A 109.5 . . ?
C11 C12 H12B 109.5 . . ?
H12A C12 H12B 109.5 . . ?
C11 C12 H12C 109.5 . . ?
H12A C12 H12C 109.5 . . ?
H12B C12 H12C 109.5 . . ?

loop_
_geom_bond_atom_site_label_1
_geom_bond_atom_site_label_2
_geom_bond_distance
_geom_bond_site_symmetry_2
_geom_bond_publ_flag
Fe1 O2 1.9287(16) . ?
Fe1 O1 1.9326(17) . ?
Fe1 N1 2.057(2) . ?
Fe1 N2 2.0685(18) . ?
Fe1 Cl1 2.2435(11) . ?
O1 C2 1.298(2) . ?
N1 C4 1.312(3) . ?
N1 C6 1.478(6) . ?
N1 C6' 1.516(6) . ?
C1 C2 1.508(3) . ?
C1 H1A 0.9600 . ?
C1 H1B 0.9600 . ?
C1 H1C 0.9600 . ?
O2 C11 1.300(2) . ?
N2 C9 1.313(3) . ?
N2 C7 1.462(3) . ?
C2 C3 1.370(3) . ?
C3 C4 1.420(3) . ?
C3 H3 0.9300 . ?
C4 C5 1.517(3) . ?
C5 H5A 0.9600 . ?
C5 H5B 0.9600 . ?
C5 H5C 0.9600 . ?
C6 C7 1.519(9) . ?
C6 H6A 0.9700 . ?
C6 H6AB 0.9700 . ?
C6' C7 1.363(7) . ?
C6' H6'A 0.9700 . ?
C6' H6'B 0.9700 . ?
C7 H7A 0.9700 . ?
C7 H7B 0.9700 . ?
C9 C10 1.419(3) . ?
C9 C8 1.519(3) . ?
C8 H8A 0.9600 . ?
C8 H8B 0.9600 . ?
C8 H8C 0.9600 . ?
C10 C11 1.368(3) . ?
C10 H10 0.9300 . ?
C11 C12 1.507(3) . ?
C12 H12A 0.9600 . ?
C12 H12B 0.9600 . ?
C12 H12C 0.9600 . ?

loop_
_geom_torsion_atom_site_label_1
_geom_torsion_atom_site_label_2
_geom_torsion_atom_site_label_3
_geom_torsion_atom_site_label_4
_geom_torsion
_geom_torsion_site_symmetry_1
_geom_torsion_site_symmetry_2
_geom_torsion_site_symmetry_3
_geom_torsion_site_symmetry_4
_geom_torsion_publ_flag
Fe1 O1 C2 C3 8.4(3) . . . . ?
Fe1 O1 C2 C1 -171.79(15) . . . . ?
O1 C2 C3 C4 -3.1(4) . . . . ?
C1 C2 C3 C4 177.2(2) . . . . ?
C6 N1 C4 C3 -162.6(7) . . . . ?
C6' N1 C4 C3 166.0(5) . . . . ?
Fe1 N1 C4 C3 0.3(3) . . . . ?
C6 N1 C4 C5 18.3(7) . . . . ?
C6' N1 C4 C5 -13.2(6) . . . . ?
Fe1 N1 C4 C5 -178.9(2) . . . . ?
C2 C3 C4 N1 -1.2(4) . . . . ?
C2 C3 C4 C5 178.0(2) . . . . ?
C4 N1 C6 C7 -148.1(4) . . . . ?
Fe1 N1 C6 C7 45.9(8) . . . . ?
C4 N1 C6' C7 -173.7(6) . . . . ?
Fe1 N1 C6' C7 -5.7(10) . . . . ?
N1 C6' C7 N2 28.7(10) . . . . ?
C9 N2 C7 C6' 143.2(6) . . . . ?
Fe1 N2 C7 C6' -38.7(6) . . . . ?
C9 N2 C7 C6 173.7(6) . . . . ?
Fe1 N2 C7 C6 -8.2(6) . . . . ?
N1 C6 C7 N2 -24.4(9) . . . . ?
C7 N2 C9 C10 -179.2(3) . . . . ?
Fe1 N2 C9 C10 3.1(3) . . . . ?
C7 N2 C9 C8 0.2(3) . . . . ?
Fe1 N2 C9 C8 -177.57(16) . . . . ?
N2 C9 C10 C11 0.8(3) . . . . ?
C8 C9 C10 C11 -178.6(2) . . . . ?
Fe1 O2 C11 C10 -6.8(3) . . . . ?
Fe1 O2 C11 C12 173.98(17) . . . . ?
C9 C10 C11 O2 0.7(4) . . . . ?
C9 C10 C11 C12 179.9(2) . . . . ?
